data_7209557
loop_
_publ_author_name
'Kosaka, Yosuke'
'Yamamoto, Hiroshi M.'
'Tajima, Akiko'
'Nakao, Akiko'
'Cui, Hengbo'
'Kato, Reizo'

_publ_section_title
;
 Supramolecular Ni(dmit)2 salts with halopyridinium cations -development
 of multifunctional molecular conductors with the use of competing
 supramolecular interactions
;
_journal_issue 16
_journal_name_full CrystEngComm
_journal_page_first 3200
_journal_paper_doi 10.1039/c2ce26841h
_journal_volume 15
_journal_year 2013
_chemical_formula_sum 'C18 H6 Br I N Ni2 S20'
_chemical_formula_weight 1201.66
_space_group_IT_number 15
_symmetry_cell_setting monoclinic
_symmetry_Int_Tables_number 15
_symmetry_space_group_name_Hall '-C 2yc'
_symmetry_space_group_name_H-M 'C 1 2/c 1'
_cell_angle_alpha 90
_cell_angle_beta 93.836(9)
_cell_angle_gamma 90
_cell_formula_units_Z 8
_cell_length_a 14.218(4)
_cell_length_b 6.436(1)
_cell_length_c 76.15(2)
_cell_measurement_reflns_used 8636
_cell_measurement_temperature 296.2
_cell_measurement_theta_max 27.5
_cell_measurement_theta_min 3.0
_cell_volume 6953(3)
_computing_data_reduction 'teXsan Ver. 2.0'
_computing_publication_material 'teXsan Ver. 2.0'
_computing_structure_refinement SHELXL97
_computing_structure_solution SIR97
_diffrn_ambient_temperature 296.2
_diffrn_measured_fraction_theta_full 0.99
_diffrn_radiation_type 'Mo K\a'
_diffrn_radiation_wavelength 0.7107
_diffrn_reflns_av_R_equivalents 0.071
_diffrn_reflns_limit_h_max 18
_diffrn_reflns_limit_h_min -18
_diffrn_reflns_limit_k_max 8
_diffrn_reflns_limit_k_min -8
_diffrn_reflns_limit_l_max 98
_diffrn_reflns_limit_l_min -98
_diffrn_reflns_number 13033
_diffrn_reflns_theta_full 27.49
_diffrn_reflns_theta_max 27.49
_diffrn_reflns_theta_min 3.0
_exptl_absorpt_coefficient_mu 4.348
_exptl_absorpt_correction_type none
_exptl_crystal_colour Black
_exptl_crystal_density_diffrn 2.297
_exptl_crystal_density_method 'not measured'
_exptl_crystal_description Platelet
_exptl_crystal_F_000 4680.00
_exptl_crystal_size_max 0.100
_exptl_crystal_size_mid 0.100
_exptl_crystal_size_min 0.100
_refine_diff_density_max 0.70
_refine_diff_density_min -1.42
_refine_ls_extinction_coef 0.0000
_refine_ls_extinction_expression Fc^*^=kFc[1+0.001xFc^2^\l^3^/sin(2\q)]^-1/4^
_refine_ls_extinction_method SHELXL
_refine_ls_goodness_of_fit_ref 1.121
_refine_ls_hydrogen_treatment noref
_refine_ls_number_parameters 389
_refine_ls_number_reflns 7838
_refine_ls_R_factor_gt 0.0549
_refine_ls_shift/su_max 0.0030
_refine_ls_structure_factor_coef Fsqd
_refine_ls_weighting_details 'w = 1/[\s^2^(Fo^2^) + (0.1000P)^2^+0.0000P] where P=(Fo^2^+2Fc^2^)/3'
_refine_ls_weighting_scheme calc
_refine_ls_wR_factor_ref 0.1734
_reflns_number_gt 5884
_reflns_number_total 7838
_reflns_threshold_expression >2.0sigma(I)
_cod_data_source_file c2ce26841h.txt
_cod_data_source_block KCE286_smp3_ip1234
_cod_original_cell_volume 6952.7
_cod_original_sg_symbol_H-M 'C 2/c '
_cod_original_formula_sum 'C18 H6 Br I N Ni2 S20 '
_cod_database_code 7209557

loop_
_symmetry_equiv_pos_as_xyz
x,y,z
-x,y,1/2-z
-x,-y,-z
x,-y,1/2+z
1/2+x,1/2+y,z
1/2-x,1/2+y,1/2-z
1/2-x,1/2-y,-z
1/2+x,1/2-y,1/2+z

loop_
_atom_site_label
_atom_site_type_symbol
_atom_site_fract_x
_atom_site_fract_y
_atom_site_fract_z
_atom_site_U_iso_or_equiv
_atom_site_adp_type
_atom_site_occupancy
_atom_site_symmetry_multiplicity
_atom_site_calc_flag
_atom_site_refinement_flags
I(1) I 0.35052(5) -0.5322(1) 0.62313(1) 0.0853(3) Uani 0.33 3 d P
I(2) I 0.48902(3) 0.21055(8) 0.66400(1) 0.0609(2) Uani 0.67 1 d P
Br(1) Br 0.48902(3) 0.21055(8) 0.66400(1) 0.0609(2) Uani 0.33 3 d P
Br(2) Br 0.35052(5) -0.5322(1) 0.62313(1) 0.0853(3) Uani 0.67 1 d P
Ni(1) Ni 0.32949(5) 0.3330(1) 0.72708(1) 0.0411(2) Uani 1.00 1 d .
Ni(2) Ni 0.35688(6) 0.3135(1) 0.51108(1) 0.0477(2) Uani 1.00 1 d .
S(1) S 0.3138(1) 0.0378(2) 0.71364(2) 0.0476(3) Uani 1.00 1 d .
S(2) S 0.2765(1) 0.5071(2) 0.70426(2) 0.0464(3) Uani 1.00 1 d .
S(3) S 0.3759(1) 0.1621(2) 0.75048(2) 0.0489(3) Uani 1.00 1 d .
S(4) S 0.3506(1) 0.6283(2) 0.74010(2) 0.0473(3) Uani 1.00 1 d .
S(5) S 0.2467(1) -0.0646(2) 0.67605(2) 0.0484(3) Uani 1.00 1 d .
S(6) S 0.2148(1) 0.3662(2) 0.66740(2) 0.0493(3) Uani 1.00 1 d .
S(7) S 0.4462(1) 0.3068(2) 0.78671(2) 0.0487(3) Uani 1.00 1 d .
S(8) S 0.4275(1) 0.7388(2) 0.77667(2) 0.0487(3) Uani 1.00 1 d .
S(9) S 0.1870(1) 0.0523(3) 0.63911(2) 0.0589(4) Uani 1.00 1 d .
S(10) S 0.5046(1) 0.6341(3) 0.81257(2) 0.0577(4) Uani 1.00 1 d .
S(11) S 0.4020(2) 0.1363(2) 0.48917(2) 0.0642(5) Uani 1.00 1 d .
S(12) S 0.3560(1) 0.6005(2) 0.49641(2) 0.0622(4) Uani 1.00 1 d .
S(13) S 0.3669(1) 0.0251(2) 0.52553(2) 0.0606(4) Uani 1.00 1 d .
S(14) S 0.3124(1) 0.4864(2) 0.53350(2) 0.0586(4) Uani 1.00 1 d .
S(15) S 0.4511(1) 0.2630(3) 0.45296(2) 0.0625(4) Uani 1.00 1 d .
S(16) S 0.4085(1) 0.6935(2) 0.45950(2) 0.0617(4) Uani 1.00 1 d .
S(17) S 0.3319(2) -0.0750(3) 0.56323(2) 0.0660(5) Uani 1.00 1 d .
S(18) S 0.2808(1) 0.3457(3) 0.57064(2) 0.0620(4) Uani 1.00 1 d .
S(19) S 0.4700(2) 0.5705(3) 0.42452(2) 0.0707(5) Uani 1.00 1 d .
S(20) S 0.2763(2) 0.0278(3) 0.59891(2) 0.0686(5) Uani 1.00 1 d .
N(1) N 0.5419(4) -0.0666(9) 0.61551(6) 0.058(1) Uani 1.00 1 d .
C(1) C 0.2713(4) 0.1105(8) 0.69296(6) 0.043(1) Uani 1.00 1 d .
C(2) C 0.2547(4) 0.3155(8) 0.68903(6) 0.043(1) Uani 1.00 1 d .
C(3) C 0.4020(4) 0.3530(8) 0.76522(6) 0.041(1) Uani 1.00 1 d .
C(4) C 0.3928(4) 0.5601(8) 0.76045(6) 0.041(1) Uani 1.00 1 d .
C(5) C 0.2149(4) 0.1135(9) 0.65998(6) 0.048(1) Uani 1.00 1 d .
C(6) C 0.4596(4) 0.5629(9) 0.79298(6) 0.045(1) Uani 1.00 1 d .
C(7) C 0.4146(4) 0.3194(9) 0.47375(6) 0.051(1) Uani 1.00 1 d .
C(8) C 0.3938(4) 0.5268(9) 0.47695(7) 0.051(1) Uani 1.00 1 d .
C(9) C 0.3350(5) 0.0992(9) 0.54584(6) 0.052(1) Uani 1.00 1 d .
C(10) C 0.3099(4) 0.2980(9) 0.54906(7) 0.050(1) Uani 1.00 1 d .
C(11) C 0.4433(4) 0.5118(10) 0.44459(7) 0.052(1) Uani 1.00 1 d .
C(12) C 0.2952(5) 0.097(1) 0.57863(7) 0.054(1) Uani 1.00 1 d .
C(13) C 0.5444(5) 0.0532(9) 0.63017(8) 0.056(1) Uani 1.00 1 d .
C(14) C 0.4883(4) 0.0032(9) 0.64353(7) 0.053(1) Uani 1.00 1 d .
C(15) C 0.4308(4) -0.1667(9) 0.64229(7) 0.053(1) Uani 1.00 1 d .
C(16) C 0.4296(5) -0.2844(10) 0.62701(8) 0.057(1) Uani 1.00 1 d .
C(17) C 0.4845(5) -0.234(1) 0.61380(7) 0.062(2) Uani 1.00 1 d .
C(18) C 0.6014(6) -0.017(1) 0.6011(1) 0.086(2) Uani 1.00 1 d .
H(1) H 0.5854 0.1729 0.6312 0.0684 Uiso 1.00 1 calc .
H(2) H 0.3920 -0.2042 0.6518 0.0635 Uiso 1.00 1 calc .
H(3) H 0.4812 -0.3160 0.6032 0.0729 Uiso 1.00 1 calc .
H(4) H 0.6436 -0.1299 0.5990 0.1045 Uiso 1.00 1 calc .
H(5) H 0.5642 0.0097 0.5905 0.1045 Uiso 1.00 1 calc .
H(6) H 0.6394 0.1038 0.6039 0.1045 Uiso 1.00 1 calc .

loop_
_atom_site_aniso_label
_atom_site_aniso_U_11
_atom_site_aniso_U_22
_atom_site_aniso_U_33
_atom_site_aniso_U_12
_atom_site_aniso_U_13
_atom_site_aniso_U_23
I(1) 0.0939(5) 0.0601(4) 0.0975(5) -0.0136(3) -0.0258(4) 0.0054(3)
I(2) 0.0622(3) 0.0703(3) 0.0499(3) 0.0023(2) 0.0004(2) -0.0118(2)
Br(1) 0.0622(3) 0.0703(3) 0.0499(3) 0.0023(2) 0.0004(2) -0.0118(2)
Br(2) 0.0939(5) 0.0601(4) 0.0975(5) -0.0136(3) -0.0258(4) 0.0054(3)
Ni(1) 0.0482(4) 0.0394(4) 0.0354(3) -0.0015(3) 0.0012(3) 0.0021(2)
Ni(2) 0.0638(5) 0.0449(4) 0.0355(3) 0.0040(3) 0.0100(3) -0.0004(3)
S(1) 0.0660(9) 0.0374(7) 0.0384(6) -0.0029(6) -0.0046(6) 0.0037(5)
S(2) 0.0606(8) 0.0374(6) 0.0406(6) 0.0012(6) -0.0012(6) 0.0006(5)
S(3) 0.0660(9) 0.0389(7) 0.0406(6) -0.0054(6) -0.0047(6) 0.0026(5)
S(4) 0.0658(9) 0.0373(7) 0.0383(6) 0.0059(6) 0.0002(6) 0.0029(5)
S(5) 0.0651(9) 0.0410(7) 0.0387(6) -0.0014(6) 0.0011(6) 0.0005(5)
S(6) 0.0650(9) 0.0453(7) 0.0372(6) 0.0051(7) 0.0004(6) 0.0037(5)
S(7) 0.0622(9) 0.0429(7) 0.0401(6) -0.0009(6) -0.0041(6) 0.0039(5)
S(8) 0.0649(9) 0.0394(7) 0.0413(6) 0.0047(6) 0.0004(6) -0.0018(5)
S(9) 0.079(1) 0.0600(9) 0.0371(6) -0.0025(8) -0.0004(6) -0.0028(6)
S(10) 0.072(1) 0.0585(9) 0.0414(6) -0.0011(8) -0.0039(6) -0.0044(6)
S(11) 0.107(1) 0.0451(8) 0.0428(7) 0.0098(8) 0.0223(8) 0.0001(5)
S(12) 0.098(1) 0.0458(8) 0.0455(7) 0.0114(8) 0.0247(8) 0.0010(6)
S(13) 0.098(1) 0.0474(8) 0.0384(6) 0.0102(8) 0.0166(7) -0.0002(5)
S(14) 0.088(1) 0.0482(8) 0.0421(6) 0.0099(8) 0.0197(7) 0.0008(5)
S(15) 0.097(1) 0.0517(8) 0.0410(7) 0.0083(8) 0.0186(7) -0.0009(6)
S(16) 0.093(1) 0.0482(8) 0.0462(7) 0.0073(8) 0.0192(8) 0.0054(6)
S(17) 0.108(1) 0.0504(8) 0.0414(7) 0.0075(9) 0.0159(8) 0.0034(6)
S(18) 0.088(1) 0.0590(9) 0.0410(6) 0.0121(8) 0.0202(7) 0.0012(6)
S(19) 0.100(1) 0.073(1) 0.0402(7) 0.0025(10) 0.0161(8) 0.0066(7)
S(20) 0.098(1) 0.071(1) 0.0377(6) 0.0018(10) 0.0123(7) 0.0065(6)
N(1) 0.065(3) 0.062(3) 0.048(2) 0.015(3) 0.006(2) 0.004(2)
C(1) 0.047(3) 0.046(3) 0.035(2) -0.002(2) 0.004(2) 0.003(2)
C(2) 0.044(3) 0.044(3) 0.040(2) 0.004(2) 0.004(2) 0.003(2)
C(3) 0.038(3) 0.046(3) 0.040(2) -0.002(2) 0.003(2) 0.003(2)
C(4) 0.044(3) 0.041(3) 0.037(2) 0.001(2) 0.004(2) -0.001(2)
C(5) 0.052(3) 0.052(3) 0.040(2) 0.000(3) 0.008(2) 0.000(2)
C(6) 0.045(3) 0.050(3) 0.041(2) 0.006(2) 0.006(2) 0.000(2)
C(7) 0.064(4) 0.052(3) 0.036(2) 0.003(3) 0.006(2) -0.002(2)
C(8) 0.062(4) 0.048(3) 0.043(2) 0.006(3) 0.012(2) 0.000(2)
C(9) 0.066(4) 0.053(3) 0.038(2) 0.000(3) 0.007(2) -0.001(2)
C(10) 0.057(3) 0.053(3) 0.042(2) 0.007(3) 0.010(2) -0.003(2)
C(11) 0.061(4) 0.056(3) 0.040(2) -0.003(3) 0.002(2) 0.005(2)
C(12) 0.061(4) 0.062(3) 0.040(2) -0.004(3) 0.005(2) 0.003(2)
C(13) 0.062(4) 0.045(3) 0.062(3) 0.003(3) 0.008(3) -0.001(2)
C(14) 0.059(3) 0.051(3) 0.050(3) 0.011(3) 0.001(3) -0.008(2)
C(15) 0.061(4) 0.047(3) 0.049(3) -0.004(3) 0.000(3) -0.005(2)
C(16) 0.063(4) 0.055(3) 0.053(3) 0.003(3) -0.007(3) -0.003(2)
C(17) 0.078(4) 0.059(4) 0.046(3) 0.013(3) -0.002(3) -0.011(3)
C(18) 0.091(6) 0.105(6) 0.066(4) 0.015(5) 0.030(4) 0.014(4)

loop_
_atom_type_symbol
_atom_type_description
_atom_type_scat_dispersion_real
_atom_type_scat_dispersion_imag
_atom_type_scat_source
C C 0.003 0.002
;International Tables for Crystallography
(1992, Vol. C, Tables 4.2.6.8 and 6.1.1.4)
;
H H 0.000 0.000
;International Tables for Crystallography
(1992, Vol. C, Table 6.1.1.4)
;
N N 0.006 0.003
;International Tables for Crystallography
(1992, Vol. C, Tables 4.2.6.8 and 6.1.1.4)
;
S S 0.125 0.123
;International Tables for Crystallography
(1992, Vol. C, Tables 4.2.6.8 and 6.1.1.4)
;
Ni Ni 0.339 1.112
;International Tables for Crystallography
(1992, Vol. C, Tables 4.2.6.8 and 6.1.1.4)
;
I I -0.474 1.812
;International Tables for Crystallography
(1992, Vol. C, Tables 4.2.6.8 and 6.1.1.4)
;
Br Br -0.290 2.459
;International Tables for Crystallography
(1992, Vol. C, Tables 4.2.6.8 and 6.1.1.4)
;

loop_
_geom_angle_atom_site_label_1
_geom_angle_atom_site_label_2
_geom_angle_atom_site_label_3
_geom_angle
_geom_angle_publ_flag
S(1) Ni(1) S(2) 93.18(6) yes
S(1) Ni(1) S(3) 87.66(6) yes
S(1) Ni(1) S(4) 177.74(7) yes
S(2) Ni(1) S(3) 177.11(7) yes
S(2) Ni(1) S(4) 86.74(6) yes
S(3) Ni(1) S(4) 92.52(6) yes
S(11) Ni(2) S(12) 92.51(7) yes
S(11) Ni(2) S(13) 85.81(6) yes
S(11) Ni(2) S(14) 178.78(7) yes
S(12) Ni(2) S(13) 176.48(9) yes
S(12) Ni(2) S(14) 88.65(6) yes
S(13) Ni(2) S(14) 93.02(7) yes
Ni(1) S(1) C(1) 102.4(2) yes
Ni(1) S(2) C(2) 102.1(2) yes
Ni(1) S(3) C(3) 102.7(2) yes
Ni(1) S(4) C(4) 102.9(2) yes
C(1) S(5) C(5) 97.2(3) yes
C(2) S(6) C(5) 97.3(2) yes
C(3) S(7) C(6) 97.1(2) yes
C(4) S(8) C(6) 97.3(2) yes
Ni(2) S(11) C(7) 102.8(2) yes
Ni(2) S(12) C(8) 103.0(2) yes
Ni(2) S(13) C(9) 102.1(2) yes
Ni(2) S(14) C(10) 101.8(2) yes
C(7) S(15) C(11) 97.3(3) yes
C(8) S(16) C(11) 98.0(3) yes
C(9) S(17) C(12) 97.4(3) yes
C(10) S(18) C(12) 98.0(3) yes
C(13) N(1) C(17) 121.0(5) yes
C(13) N(1) C(18) 120.7(6) yes
C(17) N(1) C(18) 118.4(5) yes
S(1) C(1) S(5) 123.2(3) yes
S(1) C(1) C(2) 120.6(4) yes
S(5) C(1) C(2) 116.2(4) yes
S(2) C(2) S(6) 122.8(3) yes
S(2) C(2) C(1) 121.8(4) yes
S(6) C(2) C(1) 115.4(4) yes
S(3) C(3) S(7) 123.4(3) yes
S(3) C(3) C(4) 120.9(4) yes
S(7) C(3) C(4) 115.7(4) yes
S(4) C(4) S(8) 123.3(3) yes
S(4) C(4) C(3) 120.9(4) yes
S(8) C(4) C(3) 115.7(3) yes
S(5) C(5) S(6) 113.8(3) yes
S(5) C(5) S(9) 124.0(4) yes
S(6) C(5) S(9) 122.2(3) yes
S(7) C(6) S(8) 114.2(3) yes
S(7) C(6) S(10) 123.1(3) yes
S(8) C(6) S(10) 122.6(3) yes
S(11) C(7) S(15) 122.8(3) yes
S(11) C(7) C(8) 121.0(4) yes
S(15) C(7) C(8) 116.1(4) yes
S(12) C(8) S(16) 124.4(3) yes
S(12) C(8) C(7) 120.7(4) yes
S(16) C(8) C(7) 114.9(4) yes
S(13) C(9) S(17) 122.1(4) yes
S(13) C(9) C(10) 121.1(4) yes
S(17) C(9) C(10) 116.8(4) yes
S(14) C(10) S(18) 123.2(3) yes
S(14) C(10) C(9) 122.0(4) yes
S(18) C(10) C(9) 114.7(4) yes
S(15) C(11) S(16) 113.6(3) yes
S(15) C(11) S(19) 123.0(4) yes
S(16) C(11) S(19) 123.4(4) yes
S(17) C(12) S(18) 113.1(3) yes
S(17) C(12) S(20) 122.8(4) yes
S(18) C(12) S(20) 124.1(4) yes
N(1) C(13) C(14) 119.5(6) yes
I(2) C(14) C(13) 115.9(4) yes
I(2) C(14) C(15) 123.1(4) yes
C(13) C(14) C(15) 120.8(5) yes
C(14) C(15) C(16) 117.9(6) yes
I(1) C(16) C(15) 123.0(5) yes
I(1) C(16) C(17) 115.9(5) yes
C(15) C(16) C(17) 121.1(6) yes
N(1) C(17) C(16) 119.6(5) yes

loop_
_geom_bond_atom_site_label_1
_geom_bond_atom_site_label_2
_geom_bond_distance
_geom_bond_publ_flag
I(1) C(16) 1.963(7) yes
I(2) C(14) 2.052(6) yes
Br(1) C(14) 2.052(6) yes
Br(2) C(16) 1.963(7) yes
Ni(1) S(1) 2.162(2) yes
Ni(1) S(2) 2.161(2) yes
Ni(1) S(3) 2.159(2) yes
Ni(1) S(4) 2.155(2) yes
Ni(2) S(11) 2.154(2) yes
Ni(2) S(12) 2.158(2) yes
Ni(2) S(13) 2.158(2) yes
Ni(2) S(14) 2.168(2) yes
S(1) C(1) 1.714(5) yes
S(2) C(2) 1.707(5) yes
S(3) C(3) 1.689(5) yes
S(4) C(4) 1.682(5) yes
S(5) C(1) 1.729(5) yes
S(5) C(5) 1.716(5) yes
S(6) C(2) 1.737(5) yes
S(6) C(5) 1.722(6) yes
S(7) C(3) 1.739(5) yes
S(7) C(6) 1.723(6) yes
S(8) C(4) 1.735(5) yes
S(8) C(6) 1.720(5) yes
S(9) C(5) 1.660(5) yes
S(10) C(6) 1.648(5) yes
S(11) C(7) 1.682(6) yes
S(12) C(8) 1.678(6) yes
S(13) C(9) 1.708(5) yes
S(14) C(10) 1.697(6) yes
S(15) C(7) 1.737(5) yes
S(15) C(11) 1.724(6) yes
S(16) C(8) 1.732(6) yes
S(16) C(11) 1.725(6) yes
S(17) C(9) 1.738(5) yes
S(17) C(12) 1.719(6) yes
S(18) C(10) 1.749(6) yes
S(18) C(12) 1.720(7) yes
S(19) C(11) 1.643(6) yes
S(20) C(12) 1.646(6) yes
N(1) C(13) 1.355(8) yes
N(1) C(17) 1.351(9) yes
N(1) C(18) 1.468(10) yes
C(1) C(2) 1.370(7) yes
C(3) C(4) 1.385(7) yes
C(7) C(8) 1.392(8) yes
C(9) C(10) 1.355(8) yes
C(13) C(14) 1.372(9) yes
C(14) C(15) 1.365(8) yes
C(15) C(16) 1.388(8) yes
C(16) C(17) 1.354(9) yes

loop_
_geom_contact_atom_site_label_1
_geom_contact_atom_site_label_2
_geom_contact_distance
_geom_contact_site_symmetry_2
I(1) S(20) 3.503(2) 1_545
I(2) S(10) 3.256(2) 2_656
Br(1) S(10) 3.256(2) 2_656
Br(2) S(20) 3.503(2) 1_545
Ni(1) S(7) 3.429(2) 2_656
Ni(2) Ni(2) 3.474(2) 7_556
S(1) S(4) 3.338(2) 1_545
S(1) S(2) 3.523(2) 1_545
S(2) S(5) 3.503(2) 1_565
S(2) S(10) 3.540(2) 2_656
S(3) S(4) 3.353(2) 6_546
S(3) S(8) 3.427(2) 1_545
S(3) S(3) 3.535(3) 2_656
S(3) S(4) 3.538(2) 1_545
S(4) S(8) 3.554(2) 2_656
S(11) S(14) 3.492(3) 7_556
S(11) S(12) 3.560(2) 1_545
S(11) S(11) 3.598(4) 3_656
S(12) S(13) 3.516(2) 1_565
S(12) S(13) 3.575(3) 7_556
S(13) S(15) 3.501(3) 3_656
S(18) S(19) 3.578(3) 3_666
S(19) C(18) 3.581(9) 3_666
C(1) C(6) 3.534(8) 6_546
C(4) C(4) 3.53(1) 2_656

loop_
_geom_torsion_atom_site_label_1
_geom_torsion_atom_site_label_2
_geom_torsion_atom_site_label_3
_geom_torsion_atom_site_label_4
_geom_torsion
_geom_torsion_publ_flag
I(1) C(16) C(15) C(14) -179.8(5) yes
I(1) C(16) C(17) N(1) -179.3(5) yes
I(2) C(14) C(13) N(1) -174.6(4) yes
I(2) C(14) C(15) C(16) 173.6(4) yes
Br(1) C(14) C(13) N(1) -174.6(4) yes
Br(1) C(14) C(15) C(16) 173.6(4) yes
Br(2) C(16) C(15) C(14) -179.8(5) yes
Br(2) C(16) C(17) N(1) -179.3(5) yes
Ni(1) S(1) C(1) S(5) 178.9(3) yes
Ni(1) S(1) C(1) C(2) -1.2(5) yes
Ni(1) S(2) C(2) S(6) -177.2(3) yes
Ni(1) S(2) C(2) C(1) 0.2(5) yes
Ni(1) S(3) C(3) S(7) -178.6(3) yes
Ni(1) S(3) C(3) C(4) -1.3(5) yes
Ni(1) S(4) C(4) S(8) 177.3(3) yes
Ni(1) S(4) C(4) C(3) -2.6(5) yes
Ni(2) S(11) C(7) S(15) 179.7(3) yes
Ni(2) S(11) C(7) C(8) -1.9(6) yes
Ni(2) S(12) C(8) S(16) -179.6(3) yes
Ni(2) S(12) C(8) C(7) 1.3(5) yes
Ni(2) S(13) C(9) S(17) -179.3(3) yes
Ni(2) S(13) C(9) C(10) 1.4(6) yes
Ni(2) S(14) C(10) S(18) 178.6(3) yes
Ni(2) S(14) C(10) C(9) 1.8(6) yes
S(1) Ni(1) S(2) C(2) -0.7(2) yes
S(1) Ni(1) S(3) C(3) 177.5(2) yes
S(1) Ni(1) S(4) C(4) -93(1) yes
S(1) C(1) S(5) C(5) -177.0(4) yes
S(1) C(1) C(2) S(2) 0.7(7) yes
S(1) C(1) C(2) S(6) 178.3(3) yes
S(2) Ni(1) S(1) C(1) 1.0(2) yes
S(2) Ni(1) S(3) C(3) -75(1) yes
S(2) Ni(1) S(4) C(4) 178.6(2) yes
S(2) C(2) S(6) C(5) 177.1(4) yes
S(2) C(2) C(1) S(5) -179.4(3) yes
S(3) Ni(1) S(1) C(1) 178.3(2) yes
S(3) Ni(1) S(2) C(2) -107(1) yes
S(3) Ni(1) S(4) C(4) 1.4(2) yes
S(3) C(3) S(7) C(6) 177.4(4) yes
S(3) C(3) C(4) S(4) 2.8(7) yes
S(3) C(3) C(4) S(8) -177.1(3) yes
S(4) Ni(1) S(1) C(1) -86(1) yes
S(4) Ni(1) S(2) C(2) 177.0(2) yes
S(4) Ni(1) S(3) C(3) -0.2(2) yes
S(4) C(4) S(8) C(6) 179.5(4) yes
S(4) C(4) C(3) S(7) -179.7(3) yes
S(5) C(1) C(2) S(6) -1.8(6) yes
S(5) C(5) S(6) C(2) 2.5(4) yes
S(6) C(5) S(5) C(1) -3.3(4) yes
S(7) C(3) C(4) S(8) 0.4(6) yes
S(7) C(6) S(8) C(4) 0.7(4) yes
S(8) C(6) S(7) C(3) -0.5(4) yes
S(9) C(5) S(5) C(1) 176.4(4) yes
S(9) C(5) S(6) C(2) -177.2(4) yes
S(10) C(6) S(7) C(3) -177.5(4) yes
S(10) C(6) S(8) C(4) 177.7(4) yes
S(11) Ni(2) S(12) C(8) -1.9(2) yes
S(11) Ni(2) S(13) C(9) 179.5(2) yes
S(11) Ni(2) S(14) C(10) -15(4) yes
S(11) C(7) S(15) C(11) 177.8(4) yes
S(11) C(7) C(8) S(12) 0.4(8) yes
S(11) C(7) C(8) S(16) -178.8(3) yes
S(12) Ni(2) S(11) C(7) 2.1(2) yes
S(12) Ni(2) S(13) C(9) 118(1) yes
S(12) Ni(2) S(14) C(10) -177.6(2) yes
S(12) C(8) S(16) C(11) -178.0(4) yes
S(12) C(8) C(7) S(15) 178.9(3) yes
S(13) Ni(2) S(11) C(7) -174.9(2) yes
S(13) Ni(2) S(12) C(8) 59(1) yes
S(13) Ni(2) S(14) C(10) -0.7(2) yes
S(13) C(9) S(17) C(12) -179.7(4) yes
S(13) C(9) C(10) S(14) -2.3(8) yes
S(13) C(9) C(10) S(18) -179.3(3) yes
S(14) Ni(2) S(11) C(7) -159(3) yes
S(14) Ni(2) S(12) C(8) 177.7(2) yes
S(14) Ni(2) S(13) C(9) -0.2(2) yes
S(14) C(10) S(18) C(12) -178.6(4) yes
S(14) C(10) C(9) S(17) 178.3(3) yes
S(15) C(7) C(8) S(16) -0.3(6) yes
S(15) C(11) S(16) C(8) -1.6(4) yes
S(16) C(11) S(15) C(7) 1.5(4) yes
S(17) C(9) C(10) S(18) 1.3(7) yes
S(17) C(12) S(18) C(10) 1.4(4) yes
S(18) C(12) S(17) C(9) -0.8(4) yes
S(19) C(11) S(15) C(7) 179.5(4) yes
S(19) C(11) S(16) C(8) -179.6(4) yes
S(20) C(12) S(17) C(9) 179.3(4) yes
S(20) C(12) S(18) C(10) -178.7(4) yes
N(1) C(13) C(14) C(15) 0.6(9) yes
N(1) C(17) C(16) C(15) 0.3(10) yes
C(1) C(2) S(6) C(5) -0.4(5) yes
C(2) C(1) S(5) C(5) 3.1(5) yes
C(3) C(4) S(8) C(6) -0.6(5) yes
C(4) C(3) S(7) C(6) 0.1(5) yes
C(7) C(8) S(16) C(11) 1.1(5) yes
C(8) C(7) S(15) C(11) -0.7(5) yes
C(9) C(10) S(18) C(12) -1.6(5) yes
C(10) C(9) S(17) C(12) -0.3(6) yes
C(13) N(1) C(17) C(16) -0.9(9) yes
C(13) C(14) C(15) C(16) -1.1(9) yes
C(14) C(13) N(1) C(17) 0.5(9) yes
C(14) C(13) N(1) C(18) -179.7(6) yes
C(14) C(15) C(16) C(17) 0.7(9) yes
C(16) C(17) N(1) C(18) 179.3(6) yes
C(16) C(17) N(1) C(18) 179.3(6) yes
